data_7224296
loop_
_publ_author_name
'B\"oserle, Ji\<r\'i'
'Alonso, Mercedes'
'Jambor, Roman'
'R\%u\<zi\<cka, Ale\<s'
'Dost\'al, Libor'

_publ_section_title
;
 Synthesis and reactivity of a germylene stabilized by a boraguanidinate
 ligand
;
_journal_issue 23
_journal_name_full 'RSC Adv.'
_journal_page_first 19377
_journal_paper_doi 10.1039/C6RA01187J
_journal_volume 6
_journal_year 2016
_chemical_formula_moiety 'C44 H64 B2 Ge2 N6'
_chemical_formula_sum 'C44 H64 B2 Ge2 N6'
_chemical_formula_weight 843.81
_chemical_name_systematic
; 
 ? 
;
_space_group_IT_number 2
_symmetry_cell_setting triclinic
_symmetry_space_group_name_Hall '-P 1'
_symmetry_space_group_name_H-M 'P -1'
_atom_sites_solution_hydrogens geom
_atom_sites_solution_primary direct
_atom_sites_solution_secondary difmap
_audit_creation_method SHELXL-97
_audit_update_record
;
2015-07-20 deposited with the CCDC.
2016-02-05 downloaded from the CCDC.
;
_cell_angle_alpha 112.083(3)
_cell_angle_beta 94.293(4)
_cell_angle_gamma 107.174(4)
_cell_formula_units_Z 1
_cell_length_a 8.9930(5)
_cell_length_b 11.4140(6)
_cell_length_c 11.9331(6)
_cell_measurement_reflns_used 18055
_cell_measurement_temperature 150(1)
_cell_measurement_theta_max 27.5
_cell_measurement_theta_min 1
_cell_volume 1060.25(11)
_computing_cell_refinement 'COLLECT and DENZO'
_computing_data_collection 'COLLECT (Hooft, 1998) and DENZO (Otwinowski & Minor, 1997)'
_computing_data_reduction 'COLLECT and DENZO'
_computing_molecular_graphics 'PLATON (Spek, 2003)'
_computing_publication_material 'SHELXL-97 (Sheldrick, 2008)'
_computing_structure_refinement 'SHELXL-97 (Sheldrick, 2008)'
_computing_structure_solution 'SIR92 (Altomare et al., 1994)'
_diffrn_ambient_temperature 150(1)
_diffrn_detector_area_resol_mean 9.091
_diffrn_measured_fraction_theta_full 0.989
_diffrn_measured_fraction_theta_max 0.989
_diffrn_measurement_device_type 'Bruker Nonius KappaCCD area detector'
_diffrn_measurement_method '\f and \w scans to fill the Ewald sphere'
_diffrn_radiation_monochromator graphite
_diffrn_radiation_source 'fine-focus sealed tube'
_diffrn_radiation_type MoK\a
_diffrn_radiation_wavelength 0.71073
_diffrn_reflns_av_R_equivalents 0.0319
_diffrn_reflns_av_sigmaI/netI 0.0282
_diffrn_reflns_limit_h_max 11
_diffrn_reflns_limit_h_min -11
_diffrn_reflns_limit_k_max 14
_diffrn_reflns_limit_k_min -14
_diffrn_reflns_limit_l_max 15
_diffrn_reflns_limit_l_min -15
_diffrn_reflns_number 17968
_diffrn_reflns_theta_full 27.50
_diffrn_reflns_theta_max 27.50
_diffrn_reflns_theta_min 2.97
_diffrn_standards_number 0
_exptl_absorpt_coefficient_mu 1.456
_exptl_absorpt_correction_T_max 0.853
_exptl_absorpt_correction_T_min 0.741
_exptl_absorpt_correction_type integration
_exptl_absorpt_process_details
;
Gaussian integration (Coppens, 1970)
;
_exptl_crystal_colour colourless
_exptl_crystal_density_diffrn 1.322
_exptl_crystal_density_method 'not measured'
_exptl_crystal_description block
_exptl_crystal_F_000 444
_exptl_crystal_size_max 0.37
_exptl_crystal_size_mid 0.17
_exptl_crystal_size_min 0.17
_refine_diff_density_max 1.122
_refine_diff_density_min -0.620
_refine_diff_density_rms 0.069
_refine_ls_extinction_method none
_refine_ls_goodness_of_fit_ref 1.070
_refine_ls_hydrogen_treatment constr
_refine_ls_matrix_type full
_refine_ls_number_parameters 244
_refine_ls_number_reflns 4807
_refine_ls_number_restraints 0
_refine_ls_restrained_S_all 1.070
_refine_ls_R_factor_all 0.0398
_refine_ls_R_factor_gt 0.0329
_refine_ls_shift/su_max 0.002
_refine_ls_shift/su_mean 0.000
_refine_ls_structure_factor_coef Fsqd
_refine_ls_weighting_details 'calc w=1/[\s^2^(Fo^2^)+(0.0271P)^2^+1.2349P] where P=(Fo^2^+2Fc^2^)/3'
_refine_ls_weighting_scheme calc
_refine_ls_wR_factor_gt 0.0732
_refine_ls_wR_factor_ref 0.0771
_reflns_number_gt 4318
_reflns_number_total 4807
_reflns_threshold_expression >2sigma(I)
_cod_data_source_file c6ra01187j2.cif
_cod_data_source_block shelxl
_cod_database_code 7224296

loop_
_symmetry_equiv_pos_as_xyz
'x, y, z'
'-x, -y, -z'

loop_
_atom_site_label
_atom_site_type_symbol
_atom_site_fract_x
_atom_site_fract_y
_atom_site_fract_z
_atom_site_U_iso_or_equiv
_atom_site_adp_type
_atom_site_occupancy
_atom_site_symmetry_multiplicity
_atom_site_calc_flag
_atom_site_refinement_flags
Ge1 Ge 1.07823(2) 0.40911(2) 0.424326(19) 0.01619(7) Uani 1 1 d .
N3 N 0.85891(19) 0.29067(17) 0.34924(15) 0.0174(3) Uani 1 1 d .
N2 N 0.94572(19) 0.51896(16) 0.38976(15) 0.0161(3) Uani 1 1 d .
N1 N 0.6743(2) 0.36524(17) 0.23562(16) 0.0195(4) Uani 1 1 d .
C8 C 1.0034(2) 0.7406(2) 0.37512(19) 0.0216(4) Uani 1 1 d .
C7 C 1.0098(2) 0.6093(2) 0.33170(18) 0.0180(4) Uani 1 1 d .
C12 C 1.0775(2) 0.5647(2) 0.22752(19) 0.0215(4) Uani 1 1 d .
C15 C 0.7777(2) 0.1535(2) 0.32430(18) 0.0187(4) Uani 1 1 d .
C13 C 0.9105(3) 0.7937(2) 0.4698(2) 0.0249(5) Uani 1 1 d .
H13A H 0.8260 0.7197 0.4708 0.030 Uiso 1 1 d R
H13B H 0.8664 0.8517 0.4489 0.030 Uiso 1 1 d R
H13C H 0.9800 0.8439 0.5500 0.030 Uiso 1 1 d R
C16 C 0.8256(3) 0.0510(2) 0.24478(19) 0.0223(4) Uani 1 1 d .
C22 C 0.5937(3) 0.2263(2) 0.4647(2) 0.0254(5) Uani 1 1 d .
H22A H 0.4951 0.1840 0.4830 0.031 Uiso 1 1 d R
H22B H 0.5784 0.2829 0.4258 0.031 Uiso 1 1 d R
H22C H 0.6727 0.2800 0.5401 0.031 Uiso 1 1 d R
C17 C 0.7457(3) -0.0825(2) 0.2241(2) 0.0298(5) Uani 1 1 d .
H17 H 0.7788 -0.1504 0.1735 0.036 Uiso 1 1 d R
C14 C 1.0708(3) 0.4211(2) 0.1611(2) 0.0264(5) Uani 1 1 d .
H14A H 1.0897 0.4055 0.0794 0.032 Uiso 1 1 d R
H14B H 0.9679 0.3601 0.1554 0.032 Uiso 1 1 d R
H14C H 1.1511 0.4066 0.2064 0.032 Uiso 1 1 d R
B1 B 0.8107(3) 0.3841(2) 0.3174(2) 0.0170(4) Uani 1 1 d .
C1 C 0.6344(3) 0.4839(2) 0.2436(2) 0.0254(5) Uani 1 1 d .
H1 H 0.7320 0.5619 0.2889 0.030 Uiso 1 1 d R
C20 C 0.6483(2) 0.1200(2) 0.37921(19) 0.0212(4) Uani 1 1 d .
C21 C 0.9601(3) 0.0819(2) 0.1810(2) 0.0317(5) Uani 1 1 d .
H21A H 0.9771 -0.0002 0.1333 0.038 Uiso 1 1 d R
H21B H 1.0552 0.1442 0.2416 0.038 Uiso 1 1 d R
H21C H 0.9339 0.1210 0.1272 0.038 Uiso 1 1 d R
C10 C 1.1547(3) 0.7867(3) 0.2276(2) 0.0352(6) Uani 1 1 d .
H10 H 1.2084 0.8470 0.1966 0.042 Uiso 1 1 d R
C18 C 0.6180(3) -0.1157(2) 0.2780(2) 0.0335(5) Uani 1 1 d .
H18 H 0.5652 -0.2052 0.2631 0.040 Uiso 1 1 d R
C9 C 1.0789(3) 0.8270(2) 0.3232(2) 0.0298(5) Uani 1 1 d .
H9 H 1.0778 0.9146 0.3543 0.036 Uiso 1 1 d R
C4 C 0.5717(3) 0.2270(2) 0.1464(2) 0.0300(5) Uani 1 1 d .
H4 H 0.6067 0.1684 0.1763 0.036 Uiso 1 1 d R
C19 C 0.5689(3) -0.0155(2) 0.3535(2) 0.0284(5) Uani 1 1 d .
H19 H 0.4816 -0.0381 0.3883 0.034 Uiso 1 1 d R
C11 C 1.1500(3) 0.6550(3) 0.1785(2) 0.0305(5) Uani 1 1 d .
H11 H 1.1963 0.6255 0.1111 0.037 Uiso 1 1 d R
C2 C 0.5098(3) 0.5055(3) 0.3232(3) 0.0529(8) Uani 1 1 d .
H2A H 0.4119 0.4301 0.2849 0.063 Uiso 1 1 d R
H2B H 0.4920 0.5867 0.3307 0.063 Uiso 1 1 d R
H2C H 0.5480 0.5132 0.4039 0.063 Uiso 1 1 d R
C3 C 0.5933(6) 0.4895(3) 0.1222(3) 0.0683(12) Uani 1 1 d .
H3A H 0.6857 0.5013 0.0864 0.082 Uiso 1 1 d R
H3B H 0.5570 0.5637 0.1349 0.082 Uiso 1 1 d R
H3C H 0.5106 0.4066 0.0675 0.082 Uiso 1 1 d R
C5 C 0.3974(3) 0.1881(3) 0.1478(3) 0.0462(7) Uani 1 1 d .
H5A H 0.3508 0.2364 0.1139 0.055 Uiso 1 1 d R
H5B H 0.3840 0.2099 0.2315 0.055 Uiso 1 1 d R
H5C H 0.3460 0.0928 0.0992 0.055 Uiso 1 1 d R
C6 C 0.6068(4) 0.1891(3) 0.0194(2) 0.0434(7) Uani 1 1 d .
H6A H 0.5759 0.2422 -0.0177 0.052 Uiso 1 1 d R
H6B H 0.5480 0.0951 -0.0303 0.052 Uiso 1 1 d R
H6C H 0.7187 0.2054 0.0245 0.052 Uiso 1 1 d R

loop_
_atom_site_aniso_label
_atom_site_aniso_U_11
_atom_site_aniso_U_22
_atom_site_aniso_U_33
_atom_site_aniso_U_23
_atom_site_aniso_U_13
_atom_site_aniso_U_12
Ge1 0.01433(11) 0.01756(11) 0.01627(11) 0.00660(8) 0.00357(7) 0.00555(8)
N3 0.0159(8) 0.0154(8) 0.0181(8) 0.0057(7) 0.0024(6) 0.0038(7)
N2 0.0164(8) 0.0169(8) 0.0154(8) 0.0071(6) 0.0032(6) 0.0058(7)
N1 0.0167(8) 0.0187(9) 0.0200(9) 0.0054(7) 0.0014(7) 0.0063(7)
C8 0.0218(10) 0.0194(10) 0.0195(10) 0.0079(8) -0.0010(8) 0.0035(8)
C7 0.0162(9) 0.0189(10) 0.0178(10) 0.0093(8) 0.0004(7) 0.0033(8)
C12 0.0180(9) 0.0247(11) 0.0201(10) 0.0104(8) 0.0023(8) 0.0042(8)
C15 0.0189(9) 0.0164(10) 0.0178(9) 0.0063(8) -0.0017(8) 0.0045(8)
C13 0.0298(11) 0.0205(10) 0.0235(11) 0.0069(9) 0.0005(9) 0.0115(9)
C16 0.0227(10) 0.0206(10) 0.0205(10) 0.0058(8) -0.0010(8) 0.0082(9)
C22 0.0232(10) 0.0259(11) 0.0296(12) 0.0137(9) 0.0101(9) 0.0081(9)
C17 0.0354(13) 0.0180(11) 0.0292(12) 0.0032(9) -0.0020(10) 0.0110(10)
C14 0.0284(11) 0.0308(12) 0.0224(11) 0.0110(9) 0.0112(9) 0.0126(10)
B1 0.0170(10) 0.0178(11) 0.0160(10) 0.0060(8) 0.0059(8) 0.0067(9)
C1 0.0234(11) 0.0249(11) 0.0244(11) 0.0055(9) -0.0012(9) 0.0117(9)
C20 0.0209(10) 0.0190(10) 0.0211(10) 0.0092(8) -0.0004(8) 0.0037(8)
C21 0.0340(13) 0.0268(12) 0.0310(12) 0.0050(10) 0.0113(10) 0.0140(10)
C10 0.0380(13) 0.0323(13) 0.0401(14) 0.0253(11) 0.0110(11) 0.0049(11)
C18 0.0400(14) 0.0172(11) 0.0353(13) 0.0101(10) -0.0018(11) 0.0027(10)
C9 0.0348(13) 0.0211(11) 0.0321(12) 0.0143(10) 0.0019(10) 0.0048(10)
C4 0.0206(10) 0.0270(12) 0.0285(12) 0.0030(10) -0.0017(9) 0.0022(9)
C19 0.0277(11) 0.0239(11) 0.0295(12) 0.0139(9) 0.0025(9) 0.0008(9)
C11 0.0306(12) 0.0381(14) 0.0277(12) 0.0193(11) 0.0121(10) 0.0101(10)
C2 0.0361(15) 0.0407(16) 0.076(2) 0.0106(15) 0.0210(15) 0.0203(13)
C3 0.134(4) 0.054(2) 0.0344(16) 0.0180(14) 0.0020(19) 0.062(2)
C5 0.0287(13) 0.0397(16) 0.0450(16) 0.0044(13) 0.0032(12) -0.0042(12)
C6 0.0490(16) 0.0322(14) 0.0299(13) 0.0018(11) 0.0077(12) 0.0026(12)

loop_
_atom_type_symbol
_atom_type_description
_atom_type_scat_dispersion_real
_atom_type_scat_dispersion_imag
_atom_type_scat_source
C C 0.0033 0.0016 'International Tables Vol C Tables 4.2.6.8 and 6.1.1.4'
H H 0.0000 0.0000 'International Tables Vol C Tables 4.2.6.8 and 6.1.1.4'
N N 0.0061 0.0033 'International Tables Vol C Tables 4.2.6.8 and 6.1.1.4'
B B 0.0013 0.0007 'International Tables Vol C Tables 4.2.6.8 and 6.1.1.4'
Ge Ge 0.1547 1.8001 'International Tables Vol C Tables 4.2.6.8 and 6.1.1.4'

loop_
_exptl_crystal_face_index_h
_exptl_crystal_face_index_k
_exptl_crystal_face_index_l
_exptl_crystal_face_perp_dist
1 -1 0 0.081
-1 1 0 0.053
0 -1 0 0.160
1 1 0 0.134
0 0 -1 0.079
0 0 1 0.054
0 1 -1 0.151
0 -1 1 0.117
-1 0 0 0.144

loop_
_geom_angle_atom_site_label_1
_geom_angle_atom_site_label_2
_geom_angle_atom_site_label_3
_geom_angle
_geom_angle_site_symmetry_1
_geom_angle_site_symmetry_3
N3 Ge1 N2 70.53(7) . .
N3 Ge1 N2 97.91(7) . 2_766
N2 Ge1 N2 89.84(6) . 2_766
N3 Ge1 B1 34.14(7) . .
N2 Ge1 B1 37.18(7) . .
N2 Ge1 B1 100.52(7) 2_766 .
C15 N3 B1 131.77(17) . .
C15 N3 Ge1 132.13(13) . .
B1 N3 Ge1 95.88(13) . .
C7 N2 B1 121.10(16) . .
C7 N2 Ge1 119.20(12) . .
B1 N2 Ge1 87.06(11) . .
C7 N2 Ge1 122.31(12) . 2_766
B1 N2 Ge1 107.80(12) . 2_766
Ge1 N2 Ge1 90.16(6) . 2_766
B1 N1 C1 118.93(17) . .
B1 N1 C4 119.93(18) . .
C1 N1 C4 121.12(17) . .
C9 C8 C7 119.3(2) . .
C9 C8 C13 116.0(2) . .
C7 C8 C13 124.57(19) . .
C8 C7 C12 118.43(18) . .
C8 C7 N2 121.71(18) . .
C12 C7 N2 119.85(18) . .
C11 C12 C7 119.5(2) . .
C11 C12 C14 116.8(2) . .
C7 C12 C14 123.65(19) . .
C20 C15 C16 119.85(19) . .
C20 C15 N3 119.66(18) . .
C16 C15 N3 120.49(19) . .
C8 C13 H13A 109.6 . .
C8 C13 H13B 109.4 . .
H13A C13 H13B 109.5 . .
C8 C13 H13C 109.4 . .
H13A C13 H13C 109.5 . .
H13B C13 H13C 109.5 . .
C17 C16 C15 119.2(2) . .
C17 C16 C21 119.2(2) . .
C15 C16 C21 121.6(2) . .
C20 C22 H22A 109.5 . .
C20 C22 H22B 109.4 . .
H22A C22 H22B 109.5 . .
C20 C22 H22C 109.5 . .
H22A C22 H22C 109.5 . .
H22B C22 H22C 109.5 . .
C18 C17 C16 121.0(2) . .
C18 C17 H17 119.4 . .
C16 C17 H17 119.6 . .
C12 C14 H14A 109.6 . .
C12 C14 H14B 109.6 . .
H14A C14 H14B 109.5 . .
C12 C14 H14C 109.2 . .
H14A C14 H14C 109.5 . .
H14B C14 H14C 109.5 . .
N1 B1 N3 131.09(19) . .
N1 B1 N2 124.57(18) . .
N3 B1 N2 104.31(17) . .
N1 B1 Ge1 168.28(15) . .
N3 B1 Ge1 49.98(10) . .
N2 B1 Ge1 55.77(9) . .
N1 C1 C3 115.0(2) . .
N1 C1 C2 111.8(2) . .
C3 C1 C2 112.6(3) . .
N1 C1 H1 105.5 . .
C3 C1 H1 105.3 . .
C2 C1 H1 105.6 . .
C19 C20 C15 119.1(2) . .
C19 C20 C22 119.4(2) . .
C15 C20 C22 121.48(18) . .
C16 C21 H21A 109.2 . .
C16 C21 H21B 109.6 . .
H21A C21 H21B 109.5 . .
C16 C21 H21C 109.6 . .
H21A C21 H21C 109.5 . .
H21B C21 H21C 109.5 . .
C9 C10 C11 118.7(2) . .
C9 C10 H10 120.7 . .
C11 C10 H10 120.6 . .
C19 C18 C17 119.7(2) . .
C19 C18 H18 120.1 . .
C17 C18 H18 120.2 . .
C10 C9 C8 122.0(2) . .
C10 C9 H9 119.0 . .
C8 C9 H9 119.0 . .
N1 C4 C6 113.4(2) . .
N1 C4 C5 116.3(2) . .
C6 C4 C5 114.0(2) . .
N1 C4 H4 103.7 . .
C6 C4 H4 103.6 . .
C5 C4 H4 103.9 . .
C18 C19 C20 121.2(2) . .
C18 C19 H19 119.6 . .
C20 C19 H19 119.2 . .
C10 C11 C12 121.7(2) . .
C10 C11 H11 119.2 . .
C12 C11 H11 119.1 . .
C1 C2 H2A 109.6 . .
C1 C2 H2B 109.4 . .
H2A C2 H2B 109.5 . .
C1 C2 H2C 109.5 . .
H2A C2 H2C 109.5 . .
H2B C2 H2C 109.5 . .
C1 C3 H3A 109.6 . .
C1 C3 H3B 109.5 . .
H3A C3 H3B 109.5 . .
C1 C3 H3C 109.3 . .
H3A C3 H3C 109.5 . .
H3B C3 H3C 109.5 . .
C4 C5 H5A 109.8 . .
C4 C5 H5B 109.3 . .
H5A C5 H5B 109.5 . .
C4 C5 H5C 109.3 . .
H5A C5 H5C 109.5 . .
H5B C5 H5C 109.5 . .
C4 C6 H6A 109.5 . .
C4 C6 H6B 109.3 . .
H6A C6 H6B 109.5 . .
C4 C6 H6C 109.6 . .
H6A C6 H6C 109.5 . .
H6B C6 H6C 109.5 . .

loop_
_geom_bond_atom_site_label_1
_geom_bond_atom_site_label_2
_geom_bond_distance
_geom_bond_site_symmetry_2
Ge1 N3 1.9418(16) .
Ge1 N2 2.0881(16) .
Ge1 N2 2.1092(16) 2_766
Ge1 B1 2.522(2) .
N3 C15 1.420(3) .
N3 B1 1.423(3) .
N2 C7 1.456(2) .
N2 B1 1.526(3) .
N2 Ge1 2.1092(16) 2_766
N1 B1 1.417(3) .
N1 C1 1.473(3) .
N1 C4 1.484(3) .
C8 C9 1.394(3) .
C8 C7 1.411(3) .
C8 C13 1.506(3) .
C7 C12 1.413(3) .
C12 C11 1.393(3) .
C12 C14 1.509(3) .
C15 C20 1.403(3) .
C15 C16 1.407(3) .
C13 H13A 0.9601 .
C13 H13B 0.9601 .
C13 H13C 0.9600 .
C16 C17 1.395(3) .
C16 C21 1.501(3) .
C22 C20 1.500(3) .
C22 H22A 0.9600 .
C22 H22B 0.9600 .
C22 H22C 0.9601 .
C17 C18 1.383(4) .
C17 H17 0.9300 .
C14 H14A 0.9600 .
C14 H14B 0.9600 .
C14 H14C 0.9600 .
C1 C3 1.497(4) .
C1 C2 1.537(4) .
C1 H1 0.9800 .
C20 C19 1.399(3) .
C21 H21A 0.9601 .
C21 H21B 0.9600 .
C21 H21C 0.9600 .
C10 C9 1.373(4) .
C10 C11 1.379(4) .
C10 H10 0.9300 .
C18 C19 1.377(4) .
C18 H18 0.9300 .
C9 H9 0.9300 .
C4 C6 1.498(4) .
C4 C5 1.501(3) .
C4 H4 0.9800 .
C19 H19 0.9300 .
C11 H11 0.9300 .
C2 H2A 0.9600 .
C2 H2B 0.9600 .
C2 H2C 0.9600 .
C3 H3A 0.9600 .
C3 H3B 0.9599 .
C3 H3C 0.9600 .
C5 H5A 0.9600 .
C5 H5B 0.9599 .
C5 H5C 0.9600 .
C6 H6A 0.9600 .
C6 H6B 0.9600 .
C6 H6C 0.9600 .
